data_1550383
loop_
_publ_author_name
'Mor\'an-Ruiz, Aroa'
'Wain-Martin, Aritza'
'Orera, Alodia'
'Sanju\'an, Mar\'ia Luisa'
'Larra\~naga, Aitor'
'Slater, Peter R.'
'Arriortua, Maribel'

_publ_section_title
;
 Synthesis of new Ln~4~(Al~2~O~6~F~2~)O~2~ (Ln = Sm, Eu, Gd) phases with a
 cuspidine-related structure
;
_journal_issue 1
_journal_name_full IUCrJ
_journal_page_first 128
_journal_page_last 135
_journal_paper_doi 10.1107/S205225251801744X
_journal_volume 6
_journal_year 2019
_chemical_formula_moiety 'Al2 F2 O8 Eu4'
_chemical_formula_sum 'Al2 Eu4 F2 O8'
_chemical_formula_weight 827.84
_space_group_IT_number 14
_symmetry_cell_setting monoclinic
_symmetry_space_group_name_Hall '-P 2ybc'
_symmetry_space_group_name_H-M 'P 1 21/c 1'
_cell_angle_alpha 90.00000
_cell_angle_beta 108.788(7)
_cell_angle_gamma 90.00000
_cell_formula_units_Z 4
_cell_length_a 7.5885(7)
_cell_length_b 10.8399(12)
_cell_length_c 11.0776(13)
_cell_measurement_temperature 298
_cell_volume 862.67(16)
_computing_structure_refinement FULLPROF
_diffrn_ambient_temperature 298
_diffrn_detector Pixcell
_diffrn_detector_area_resol_mean 3.2
_diffrn_measurement_device_type Xpert
_diffrn_measurement_method Powder
_diffrn_radiation_monochromator secondary
_diffrn_radiation_type 'Cu K\a'
_diffrn_radiation_wavelength 1.54059
_diffrn_source 'X-ray tube'
_diffrn_source_target Cu
_exptl_crystal_density_diffrn 6.374
_pd_char_colour white
_pd_meas_2theta_range_inc 0.020000
_pd_meas_2theta_range_max 150.00000
_pd_meas_2theta_range_min 10.00000
_pd_meas_number_of_points 7001
_pd_meas_scan_method cont
_pd_prep_temperature 298
_pd_proc_2theta_range_inc 0.020000
_pd_proc_2theta_range_max 150.0000
_pd_proc_2theta_range_min 10.0000
_pd_proc_ls_prof_R_factor 10.2315
_pd_proc_ls_prof_wR_expected 5.3986
_pd_proc_ls_prof_wR_factor 12.9183
_pd_proc_wavelength 1.540600
_refine_ls_goodness_of_fit_all 5.7260
_refine_ls_number_parameters 6
_refine_ls_number_reflns 1835
_refine_ls_number_restraints 34
_refine_ls_R_I_factor 11.8828
_cod_data_source_file yc5017.cif
_cod_data_source_block eu4al2o8f2
_cod_depositor_comments 'Adding full bibliography for 1550383--1550384.cif.'
_cod_original_cell_volume 862.68(16)
_cod_original_sg_symbol_H-M 'P 21/c'
_cod_original_formula_sum 'Al2 F2 O8 Eu4'
_cod_database_code 1550383
_pd_proc_ls_prof_cr_factor 18.5709
_pd_proc_ls_prof_cwr_factor 20.8859
_pd_proc_ls_prof_cwr_expected 8.7283
_pd_proc_ls_prof_chi2 5.7260
_pd_proc_ls_prof_echi2 5.7893

loop_
_symmetry_equiv_pos_as_xyz
x,y,z
-x,y+1/2,-z+1/2
-x,-y,-z
x,-y+1/2,z+1/2

loop_
_atom_site_label
_atom_site_fract_x
_atom_site_fract_y
_atom_site_fract_z
_atom_site_U_iso_or_equiv
_atom_site_occupancy
_atom_site_adp_type
_atom_site_type_symbol
Eu1 0.53356 0.08498 0.79792 0.00000 1.00000 Uiso Eu
Eu2 0.02522 0.07587 0.82360 0.00000 1.00000 Uiso Eu
Eu3 0.33230 0.13132 0.41464 0.00000 1.00000 Uiso Eu
Eu4 0.83669 0.13033 0.42419 0.00000 1.00000 Uiso Eu
Al1 0.19363 0.20461 0.12699 0.00000 1.00000 Uiso Al
Al2 0.69054 0.17756 0.13506 0.00000 1.00000 Uiso Al
O1 0.78446 0.22994 0.75901 0.00000 1.00000 Uiso O
O2 0.24553 0.20276 0.77268 0.00000 1.00000 Uiso O
O3 0.19058 0.03573 0.13622 0.00000 1.00000 Uiso O
O4 0.07338 0.22831 0.97636 0.00000 1.00000 Uiso O
F1 0.41440 0.22370 0.10700 0.00000 1.00000 Uiso F
O6 0.66238 0.21371 0.98081 0.00000 1.00000 Uiso O
O7 0.68230 0.01240 0.16030 0.00000 1.00000 Uiso O
O8 0.07398 -0.00508 0.37831 0.00000 1.00000 Uiso O
O9 0.53190 0.02012 0.39613 0.00000 1.00000 Uiso O
F2 0.05064 0.76062 0.35705 0.00000 0.99000 Uiso F

loop_
_atom_type_symbol
_atom_type_scat_Cromer_Mann_a1
_atom_type_scat_Cromer_Mann_b1
_atom_type_scat_Cromer_Mann_a2
_atom_type_scat_Cromer_Mann_b2
_atom_type_scat_Cromer_Mann_a3
_atom_type_scat_Cromer_Mann_b3
_atom_type_scat_Cromer_Mann_a4
_atom_type_scat_Cromer_Mann_b4
_atom_type_scat_Cromer_Mann_c
_atom_type_scat_dispersion_real
_atom_type_scat_dispersion_imag
_atom_type_scat_source
eu 24.62740 2.38790 19.08860 0.19420 13.76030 13.75460 2.92270 123.17400 2.57450 -7.71800 11.27600 International_Tables_for_Crystallography_Vol.C(1991)_Tables_6.1.1.4_and_6.1.1.5
al 6.42020 3.03870 1.90020 0.74260 1.59360 31.54720 1.96460 85.08860 1.11510 0.20400 0.24600 International_Tables_for_Crystallography_Vol.C(1991)_Tables_6.1.1.4_and_6.1.1.5
o 3.04850 13.27710 2.28680 5.70110 1.54630 0.32390 0.86700 32.90890 0.25080 0.04700 0.03200 International_Tables_for_Crystallography_Vol.C(1991)_Tables_6.1.1.4_and_6.1.1.5
f 3.53920 10.28250 2.64120 4.29440 1.51700 0.26150 1.02430 26.14760 0.27760 0.06900 0.05300 International_Tables_for_Crystallography_Vol.C(1991)_Tables_6.1.1.4_and_6.1.1.5

loop_
_geom_angle_atom_site_label_1
_geom_angle_atom_site_label_2
_geom_angle_atom_site_label_3
_geom_angle
_geom_angle_site_symmetry_1
_geom_angle_site_symmetry_3
O1 Eu1 O2 109.660(15) 1_555 1_555
O1 Eu1 O3 76.392(10) 1_555 3_656
O1 Eu1 F1 61.325(9) 1_555 4_555
O1 Eu1 O6 70.610(10) 1_555 1_555
O1 Eu1 O7 172.523(17) 1_555 3_656
O1 Eu1 O9 95.264(12) 1_555 3_656
O2 Eu1 O3 168.629(19) 1_555 3_656
O2 Eu1 F1 59.282(8) 1_555 4_555
O2 Eu1 O6 84.243(13) 1_555 1_555
O2 Eu1 O7 64.167(9) 1_555 3_656
O2 Eu1 O9 103.268(12) 1_555 3_656
O3 Eu1 F1 131.058(17) 3_656 4_555
O3 Eu1 O6 88.963(11) 3_656 1_555
O3 Eu1 O7 108.960(16) 3_656 3_656
O3 Eu1 O9 85.372(14) 3_656 3_656
F1 Eu1 O6 98.465(18) 4_555 1_555
F1 Eu1 O7 115.783(14) 4_555 3_656
F1 Eu1 O9 75.727(12) 4_555 3_656
O6 Eu1 O7 103.824(13) 1_555 3_656
O6 Eu1 O9 165.69(2) 1_555 3_656
O7 Eu1 O9 90.446(13) 3_656 3_656
O1 Eu2 O2 93.017(13) 1_455 1_555
O1 Eu2 O3 84.159(12) 1_455 3_556
O1 Eu2 O4 69.339(11) 1_455 1_555
O1 Eu2 O7 154.807(18) 1_455 3_656
O1 Eu2 O8 87.835(11) 1_455 3_556
O1 Eu2 F2 48.585(7) 1_455 3_566
O2 Eu2 O3 176.953(16) 1_555 3_556
O2 Eu2 O4 78.562(11) 1_555 1_555
O2 Eu2 O7 62.407(9) 1_555 3_656
O2 Eu2 O8 89.833(12) 1_555 3_556
O2 Eu2 F2 54.421(8) 1_555 3_566
O3 Eu2 O4 101.436(13) 3_556 1_555
O3 Eu2 O7 120.277(17) 3_556 3_656
O3 Eu2 O8 88.916(14) 3_556 3_556
O3 Eu2 F2 122.571(15) 3_556 3_566
O4 Eu2 O7 108.087(12) 1_555 3_656
O4 Eu2 O8 153.52(2) 1_555 3_556
O4 Eu2 F2 91.135(16) 1_555 3_566
O7 Eu2 O8 86.710(14) 3_656 3_556
O7 Eu2 F2 107.667(13) 3_656 3_566
O8 Eu2 F2 63.045(11) 3_556 3_566
Al1 Eu3 O4 94.609(15) 1_555 4_554
Al1 Eu3 F1 127.30(2) 1_555 4_555
Al1 Eu3 O6 95.174(16) 1_555 4_554
Al1 Eu3 O8 89.829(12) 1_555 1_555
Al1 Eu3 O9 93.802(14) 1_555 1_555
Al1 Eu3 O9 154.16(2) 1_555 3_656
O2 Eu3 O3 69.868(11) 4_554 1_555
O2 Eu3 O4 70.832(10) 4_554 4_554
O2 Eu3 F1 91.601(16) 4_554 4_555
O2 Eu3 O6 76.018(12) 4_554 4_554
O2 Eu3 O8 108.981(14) 4_554 1_555
O2 Eu3 O9 116.967(15) 4_554 1_555
O2 Eu3 O9 168.50(2) 4_554 3_656
O3 Eu3 O4 112.772(15) 1_555 4_554
O3 Eu3 F1 161.39(2) 1_555 4_555
O3 Eu3 O6 116.025(16) 1_555 4_554
O3 Eu3 O8 67.772(11) 1_555 1_555
O3 Eu3 O9 74.195(13) 1_555 1_555
O3 Eu3 O9 120.77(2) 1_555 3_656
O4 Eu3 F1 56.827(8) 4_554 4_555
O4 Eu3 O6 104.184(14) 4_554 4_554
O4 Eu3 O8 76.696(11) 4_554 1_555
O4 Eu3 O9 171.554(17) 4_554 1_555
O4 Eu3 O9 106.219(13) 4_554 3_656
F1 Eu3 O6 58.400(8) 4_555 4_554
F1 Eu3 O8 119.219(15) 4_555 1_555
F1 Eu3 O9 117.840(14) 4_555 1_555
F1 Eu3 O9 77.838(12) 4_555 3_656
O6 Eu3 O8 174.815(18) 4_554 1_555
O6 Eu3 O9 75.777(11) 4_554 1_555
O6 Eu3 O9 94.357(12) 4_554 3_656
O8 Eu3 O9 102.581(14) 1_555 1_555
O8 Eu3 O9 80.520(12) 1_555 3_656
O9 Eu3 O9 65.477(10) 1_555 3_656
Al2 Eu4 O4 98.159(17) 1_555 4_654
Al2 Eu4 O6 96.480(16) 1_555 4_554
Al2 Eu4 O8 85.859(12) 1_555 1_655
Al2 Eu4 O8 156.26(3) 1_555 3_656
Al2 Eu4 O9 86.672(12) 1_555 1_555
Al2 Eu4 F2 143.17(3) 1_555 3_666
O1 Eu4 O4 71.423(11) 4_554 4_654
O1 Eu4 O6 76.831(11) 4_554 4_554
O1 Eu4 O7 66.513(10) 4_554 1_555
O1 Eu4 O8 100.090(13) 4_554 1_655
O1 Eu4 O8 171.05(2) 4_554 3_656
O1 Eu4 O9 107.179(12) 4_554 1_555
O1 Eu4 F2 111.34(2) 4_554 3_666
O4 Eu4 O6 85.093(11) 4_654 4_554
O4 Eu4 O7 123.315(17) 4_654 1_555
O4 Eu4 O8 83.478(12) 4_654 1_655
O4 Eu4 O8 100.057(12) 4_654 3_656
O4 Eu4 O9 163.413(18) 4_654 1_555
O4 Eu4 F2 57.372(9) 4_654 3_666
O6 Eu4 O7 118.696(16) 4_554 1_555
O6 Eu4 O8 168.549(16) 4_554 1_655
O6 Eu4 O8 100.124(13) 4_554 3_656
O6 Eu4 O9 78.580(11) 4_554 1_555
O6 Eu4 F2 57.688(9) 4_554 3_666
O7 Eu4 O8 68.852(11) 1_555 1_655
O7 Eu4 O8 121.81(2) 1_555 3_656
O7 Eu4 O9 68.389(11) 1_555 1_555
O7 Eu4 F2 176.37(3) 1_555 3_666
O8 Eu4 O8 81.230(12) 1_655 3_656
O8 Eu4 O9 112.793(16) 1_655 1_555
O8 Eu4 F2 114.667(14) 1_655 3_666
O8 Eu4 O9 80.162(13) 3_656 1_555
O8 Eu4 F2 60.536(10) 3_656 3_666
O9 Eu4 F2 110.153(15) 1_555 3_666
Eu3 Al1 O2 48.233(10) 1_555 4_554
Eu3 Al1 O3 72.244(14) 1_555 1_555
Eu3 Al1 O4 166.16(3) 1_555 1_554
Eu3 Al1 F1 97.815(17) 1_555 1_555
Eu3 Al1 F2 90.248(15) 1_555 2_545
O2 Al1 O3 120.051(18) 4_554 1_555
O2 Al1 O4 134.42(2) 4_554 1_554
O2 Al1 F1 95.879(13) 4_554 1_555
O2 Al1 F2 72.543(11) 4_554 2_545
O3 Al1 O4 101.522(15) 1_555 1_554
O3 Al1 F1 98.801(13) 1_555 1_555
O3 Al1 F2 105.534(14) 1_555 2_545
O4 Al1 F1 95.337(16) 1_554 1_555
O4 Al1 F2 79.401(12) 1_554 2_545
F1 Al1 F2 155.66(2) 1_555 2_545
Eu4 Al2 O1 47.629(10) 1_555 4_554
Eu4 Al2 F1 101.762(18) 1_555 1_555
Eu4 Al2 O6 166.51(3) 1_555 1_554
Eu4 Al2 O7 72.205(14) 1_555 1_555
Eu4 Al2 F2 90.523(14) 1_555 2_645
O1 Al2 F1 96.990(15) 4_554 1_555
O1 Al2 O6 124.96(2) 4_554 1_554
O1 Al2 O7 119.594(18) 4_554 1_555
O1 Al2 F2 64.437(9) 4_554 2_645
F1 Al2 O6 89.995(13) 1_555 1_554
F1 Al2 O7 100.208(13) 1_555 1_555
F1 Al2 F2 140.72(2) 1_555 2_645
O6 Al2 O7 112.517(16) 1_554 1_555
O6 Al2 F2 76.116(12) 1_554 2_645
O7 Al2 F2 119.069(15) 1_555 2_645
Eu1 O1 Eu2 93.291(13) 1_555 1_655
Eu1 O1 Eu4 102.255(13) 1_555 4_555
Eu1 O1 Al2 110.967(14) 1_555 4_555
Eu1 O1 O3 48.391(8) 1_555 3_656
Eu1 O1 O4 106.053(15) 1_555 1_655
Eu1 O1 F1 64.280(9) 1_555 4_555
Eu1 O1 O6 51.219(8) 1_555 1_555
Eu1 O1 O6 107.084(15) 1_555 4_554
Eu1 O1 O7 120.184(17) 1_555 4_555
Eu1 O1 F2 138.876(16) 1_555 3_666
Eu2 O1 Eu4 107.418(14) 1_655 4_555
Eu2 O1 Al2 138.213(18) 1_655 4_555
Eu2 O1 O4 53.589(9) 1_655 1_655
Eu2 O1 F1 144.756(20) 1_655 4_555
Eu2 O1 O6 97.190(12) 1_655 1_555
Eu2 O1 O6 113.747(17) 1_655 4_554
Eu2 O1 O7 146.511(20) 1_655 4_555
Eu2 O1 F2 70.456(9) 1_655 3_666
Eu4 O1 Al2 100.208(18) 4_555 4_555
Eu4 O1 O3 109.866(19) 4_555 3_656
Eu4 O1 O4 53.938(9) 4_555 1_655
Eu4 O1 F1 103.911(17) 4_555 4_555
Eu4 O1 O6 52.260(8) 4_555 1_555
Eu4 O1 O6 126.98(2) 4_555 4_554
Eu4 O1 O7 68.743(11) 4_555 4_555
Eu4 O1 F2 118.489(17) 4_555 3_666
Al2 O1 O3 146.13(2) 4_555 3_656
Al2 O1 O4 138.88(3) 4_555 1_655
Al2 O1 F1 47.100(9) 4_555 4_555
Al2 O1 O6 124.58(2) 4_555 1_555
Al2 O1 F2 68.949(9) 4_555 3_666
O3 O1 O4 73.930(11) 3_656 1_655
O3 O1 F1 108.655(14) 3_656 4_555
O3 O1 O6 67.805(10) 3_656 1_555
O3 O1 O6 122.724(17) 3_656 4_554
O3 O1 O7 168.48(2) 3_656 4_555
O3 O1 F2 107.702(14) 3_656 3_666
O4 O1 F1 155.07(3) 1_655 4_555
O4 O1 O6 68.329(11) 1_655 1_555
O4 O1 O6 145.15(3) 1_655 4_554
O4 O1 O7 111.874(16) 1_655 4_555
O4 O1 F2 94.308(18) 1_655 3_666
F1 O1 O6 89.329(16) 4_555 1_555
F1 O1 O6 55.058(10) 4_555 4_554
F1 O1 O7 61.728(9) 4_555 4_555
F1 O1 F2 107.842(17) 4_555 3_666
O6 O1 O6 144.22(3) 1_555 4_554
O6 O1 O7 104.435(14) 1_555 4_555
O6 O1 F2 162.62(2) 1_555 3_666
O6 O1 O7 58.415(10) 4_554 4_555
O6 O1 F2 52.791(10) 4_554 3_666
O7 O1 F2 82.219(11) 4_555 3_666
Eu1 O2 Eu2 109.863(15) 1_555 1_555
Eu1 O2 Eu3 105.917(13) 1_555 4_555
Eu1 O2 Al1 108.329(14) 1_555 4_555
Eu1 O2 O3 119.426(16) 1_555 4_555
Eu1 O2 O4 123.630(15) 1_555 1_555
Eu1 O2 F1 68.259(9) 1_555 4_555
Eu1 O2 O7 51.042(8) 1_555 3_656
Eu1 O2 F2 144.99(2) 1_555 3_566
Eu2 O2 Eu3 110.713(14) 1_555 4_555
Eu2 O2 Al1 124.042(15) 1_555 4_555
Eu2 O2 O3 129.564(17) 1_555 4_555
Eu2 O2 O4 49.813(8) 1_555 1_555
Eu2 O2 F1 150.087(16) 1_555 4_555
Eu2 O2 O7 58.821(8) 1_555 3_656
Eu2 O2 F2 67.854(9) 1_555 3_566
Eu3 O2 Al1 96.019(17) 4_555 4_555
Eu3 O2 O3 66.373(11) 4_555 4_555
Eu3 O2 O4 60.909(8) 4_555 1_555
Eu3 O2 F1 97.973(15) 4_555 4_555
Eu3 O2 O7 122.67(2) 4_555 3_656
Eu3 O2 F2 107.268(17) 4_555 3_566
Al1 O2 O4 126.67(2) 4_555 1_555
Al1 O2 O7 138.630(19) 4_555 3_656
Al1 O2 F2 57.360(9) 4_555 3_566
O3 O2 O4 104.867(14) 4_555 1_555
O3 O2 F1 54.984(8) 4_555 4_555
O3 O2 O7 166.89(2) 4_555 3_656
O3 O2 F2 65.970(10) 4_555 3_566
O4 O2 F1 157.03(2) 1_555 4_555
O4 O2 O7 88.202(11) 1_555 3_656
O4 O2 F2 82.920(15) 1_555 3_566
F1 O2 O7 112.389(14) 4_555 3_656
F1 O2 F2 96.226(14) 4_555 3_566
O7 O2 F2 115.770(15) 3_656 3_566
Eu1 O3 Eu2 105.992(15) 3_656 3_556
Eu1 O3 Eu3 83.656(11) 3_656 1_555
Eu1 O3 Al1 122.768(17) 3_656 1_555
Eu1 O3 O1 55.216(8) 3_656 3_656
Eu1 O3 O2 112.198(16) 3_656 4_554
Eu1 O3 O4 134.412(17) 3_656 1_554
Eu1 O3 F1 85.835(13) 3_656 1_555
Eu1 O3 O8 97.118(13) 3_656 1_555
Eu1 O3 O9 46.853(9) 3_656 1_555
Eu1 O3 F2 154.840(18) 3_656 2_545
Eu2 O3 Eu3 91.427(13) 3_556 1_555
Eu2 O3 Al1 125.829(17) 3_556 1_555
Eu2 O3 O1 50.868(8) 3_556 3_656
Eu2 O3 O2 112.814(17) 3_556 4_554
Eu2 O3 O4 116.763(15) 3_556 1_554
Eu2 O3 F1 165.115(17) 3_556 1_555
Eu2 O3 O8 46.312(8) 3_556 1_555
Eu2 O3 O9 103.253(17) 3_556 1_555
Eu2 O3 F2 86.730(14) 3_556 2_545
Eu3 O3 Al1 73.454(15) 1_555 1_555
Eu3 O3 O1 88.748(13) 1_555 3_656
Eu3 O3 O4 109.272(20) 1_555 1_554
Eu3 O3 F1 80.746(13) 1_555 1_555
Eu3 O3 O8 45.120(9) 1_555 1_555
Eu3 O3 F2 74.236(11) 1_555 2_545
Al1 O3 O1 162.08(3) 1_555 3_656
Al1 O3 O8 101.656(15) 1_555 1_555
Al1 O3 O9 94.699(16) 1_555 1_555
O1 O3 O2 132.12(2) 3_656 4_554
O1 O3 O4 159.43(2) 3_656 1_554
O1 O3 F1 140.648(20) 3_656 1_555
O1 O3 O8 62.861(9) 3_656 1_555
O1 O3 O9 71.237(11) 3_656 1_555
O1 O3 F2 134.25(2) 3_656 2_545
O2 O3 O4 65.580(11) 4_554 1_554
O2 O3 F1 53.180(8) 4_554 1_555
O2 O3 O8 75.355(11) 4_554 1_555
O2 O3 O9 71.008(11) 4_554 1_555
O4 O3 F1 55.396(8) 1_554 1_555
O4 O3 O8 123.400(18) 1_554 1_555
O4 O3 O9 129.24(2) 1_554 1_555
O4 O3 F2 47.677(7) 1_554 2_545
F1 O3 O8 124.521(15) 1_555 1_555
F1 O3 O9 78.017(11) 1_555 1_555
F1 O3 F2 78.986(10) 1_555 2_545
O8 O3 O9 65.763(11) 1_555 1_555
O8 O3 F2 75.786(10) 1_555 2_545
O9 O3 F2 109.709(15) 1_555 2_545
Eu2 O4 Eu3 99.877(13) 1_555 4_555
Eu2 O4 Eu4 111.593(14) 1_555 4_455
Eu2 O4 Al1 122.50(2) 1_555 1_556
Eu2 O4 O1 57.072(9) 1_555 1_455
Eu2 O4 O2 51.626(8) 1_555 1_555
Eu2 O4 O3 82.421(14) 1_555 1_556
Eu2 O4 F1 107.271(16) 1_555 1_556
Eu2 O4 O6 92.975(12) 1_555 1_455
Eu2 O4 O8 116.15(2) 1_555 4_555
Eu2 O4 F2 132.284(19) 1_555 2_546
Eu3 O4 Eu4 97.623(13) 4_555 4_455
Eu3 O4 Al1 97.576(14) 4_555 1_556
Eu3 O4 O1 102.516(15) 4_555 1_455
Eu3 O4 O2 48.259(7) 4_555 1_555
Eu3 O4 O3 118.845(14) 4_555 1_556
Eu3 O4 F1 57.951(9) 4_555 1_556
Eu3 O4 O6 145.874(18) 4_555 1_455
Eu3 O4 O8 46.630(7) 4_555 4_555
Eu3 O4 F2 127.829(16) 4_555 2_546
Eu4 O4 Al1 119.658(17) 4_455 1_556
Eu4 O4 O1 54.638(9) 4_455 1_455
Eu4 O4 O2 111.901(13) 4_455 1_555
Eu4 O4 O3 138.601(17) 4_455 1_556
Eu4 O4 F1 137.193(20) 4_455 1_556
Eu4 O4 O6 48.311(7) 4_455 1_455
Eu4 O4 O8 51.077(8) 4_455 4_555
Eu4 O4 F2 67.586(10) 4_455 2_546
Al1 O4 O1 159.66(3) 1_556 1_455
Al1 O4 O2 121.45(2) 1_556 1_555
Al1 O4 O6 101.871(19) 1_556 1_455
Al1 O4 O8 115.545(18) 1_556 4_555
Al1 O4 F2 57.210(10) 1_556 2_546
O1 O4 O2 75.553(12) 1_455 1_555
O1 O4 O3 126.556(20) 1_455 1_556
O1 O4 F1 154.71(3) 1_455 1_556
O1 O4 O6 59.053(10) 1_455 1_455
O1 O4 O8 77.220(11) 1_455 4_555
O1 O4 F2 106.57(2) 1_455 2_546
O2 O4 O3 107.146(16) 1_555 1_556
O2 O4 F1 79.209(14) 1_555 1_556
O2 O4 O6 133.746(18) 1_555 1_455
O2 O4 O8 77.251(11) 1_555 4_555
O2 O4 F2 176.09(2) 1_555 2_546
O3 O4 F1 63.133(9) 1_556 1_556
O3 O4 O6 94.007(13) 1_556 1_455
O3 O4 O8 156.21(2) 1_556 4_555
O3 O4 F2 74.377(10) 1_556 2_546
F1 O4 O6 146.07(2) 1_556 1_455
F1 O4 O8 95.744(13) 1_556 4_555
F1 O4 F2 98.534(14) 1_556 2_546
O6 O4 O8 99.385(12) 1_455 4_555
O6 O4 F2 49.048(9) 1_455 2_546
O8 O4 F2 99.893(13) 4_555 2_546
Eu1 F1 Eu3 95.943(17) 4_554 4_554
Eu1 F1 Al1 94.469(13) 4_554 1_555
Eu1 F1 Al2 90.028(11) 4_554 1_555
Eu1 F1 O1 54.395(8) 4_554 4_554
Eu1 F1 O2 52.459(8) 4_554 4_554
Eu1 F1 O3 120.473(16) 4_554 1_555
Eu1 F1 O4 115.227(17) 4_554 1_554
Eu1 F1 O6 107.662(14) 4_554 1_554
Eu1 F1 O7 111.848(16) 4_554 1_555
Eu3 F1 Al1 100.924(13) 4_554 1_555
Eu3 F1 Al2 103.639(14) 4_554 1_555
Eu3 F1 O1 108.479(18) 4_554 4_554
Eu3 F1 O2 110.265(18) 4_554 4_554
Eu3 F1 O3 124.181(15) 4_554 1_555
Eu3 F1 O4 65.222(9) 4_554 1_554
Eu3 F1 O6 67.317(9) 4_554 1_554
Eu3 F1 O7 127.037(16) 4_554 1_555
Al1 F1 Al2 154.42(2) 1_555 1_555
Al1 F1 O1 138.36(2) 1_555 4_554
Al1 F1 O6 155.58(2) 1_555 1_554
Al1 F1 O7 119.717(16) 1_555 1_555
Al2 F1 O2 130.668(16) 1_555 4_554
Al2 F1 O3 115.930(15) 1_555 1_555
Al2 F1 O4 152.63(2) 1_555 1_554
O1 F1 O2 98.182(14) 4_554 4_554
O1 F1 O3 126.822(16) 4_554 1_555
O1 F1 O4 168.36(3) 4_554 1_554
O1 F1 O6 65.613(11) 4_554 1_554
O1 F1 O7 62.308(9) 4_554 1_555
O2 F1 O3 71.836(10) 4_554 1_555
O2 F1 O4 76.027(13) 4_554 1_554
O2 F1 O6 160.106(20) 4_554 1_554
O2 F1 O7 122.524(14) 4_554 1_555
O3 F1 O4 61.470(9) 1_555 1_554
O3 F1 O6 126.682(15) 1_555 1_554
O3 F1 O7 79.334(11) 1_555 1_555
O4 F1 O6 117.595(17) 1_554 1_554
O4 F1 O7 129.323(18) 1_554 1_555
O6 F1 O7 61.711(8) 1_554 1_555
Eu1 O6 Eu3 92.270(12) 1_555 4_555
Eu1 O6 Eu4 107.734(14) 1_555 4_555
Eu1 O6 Al2 127.00(2) 1_555 1_556
Eu1 O6 O1 58.171(9) 1_555 1_555
Eu1 O6 O1 154.20(3) 1_555 4_555
Eu1 O6 O4 98.804(14) 1_555 1_655
Eu1 O6 F1 107.496(16) 1_555 1_556
Eu1 O6 O7 93.329(16) 1_555 1_556
Eu1 O6 O9 106.450(17) 1_555 4_555
Eu1 O6 F2 141.74(2) 1_555 2_646
Eu3 O6 Eu4 91.736(13) 4_555 4_555
Eu3 O6 Al2 101.891(15) 4_555 1_556
Eu3 O6 O1 103.650(13) 4_555 1_555
Eu3 O6 O1 95.618(16) 4_555 4_555
Eu3 O6 O4 138.303(19) 4_555 1_655
Eu3 O6 F1 54.282(8) 4_555 1_556
Eu3 O6 O7 117.033(15) 4_555 1_556
Eu3 O6 F2 124.704(20) 4_555 2_646
Eu4 O6 Al2 122.323(16) 4_555 1_556
Eu4 O6 O1 50.909(8) 4_555 1_555
Eu4 O6 O1 96.554(16) 4_555 4_555
Eu4 O6 O4 46.595(7) 4_555 1_655
Eu4 O6 F1 131.196(16) 4_555 1_556
Eu4 O6 O7 143.843(17) 4_555 1_556
Eu4 O6 O9 53.275(8) 4_555 4_555
Eu4 O6 F2 65.976(10) 4_555 2_646
Al2 O6 O1 153.70(3) 1_556 1_555
Al2 O6 O4 102.930(16) 1_556 1_655
Al2 O6 F1 50.748(10) 1_556 1_556
Al2 O6 O9 116.373(18) 1_556 4_555
Al2 O6 F2 60.251(10) 1_556 2_646
O1 O6 O1 141.85(3) 1_555 4_555
O1 O6 O4 52.618(9) 1_555 1_655
O1 O6 F1 155.34(2) 1_555 1_556
O1 O6 O7 131.425(19) 1_555 1_556
O1 O6 O9 81.075(10) 1_555 4_555
O1 O6 F2 99.303(19) 1_555 2_646
O1 O6 O4 91.511(14) 4_555 1_655
O1 O6 F1 59.328(10) 4_555 1_556
O1 O6 O7 61.255(10) 4_555 1_556
O1 O6 O9 94.866(15) 4_555 4_555
O4 O6 F1 150.821(20) 1_655 1_556
O4 O6 O7 102.377(12) 1_655 1_556
O4 O6 O9 99.826(13) 1_655 4_555
O4 O6 F2 48.038(9) 1_655 2_646
F1 O6 O7 64.349(8) 1_556 1_556
F1 O6 O9 84.879(11) 1_556 4_555
F1 O6 F2 102.834(15) 1_556 2_646
O7 O6 O9 147.48(2) 1_556 4_555
O7 O6 F2 79.198(11) 1_556 2_646
O9 O6 F2 98.891(14) 4_555 2_646
Eu1 O7 Eu2 123.561(17) 3_656 3_656
Eu1 O7 Eu4 94.847(13) 3_656 1_555
Eu1 O7 Al2 126.256(16) 3_656 1_555
Eu1 O7 O1 120.620(17) 3_656 4_554
Eu1 O7 O2 64.790(9) 3_656 3_656
Eu1 O7 F1 84.300(13) 3_656 1_555
Eu1 O7 O6 130.202(15) 3_656 1_554
Eu1 O7 O8 113.818(19) 3_656 1_655
Eu1 O7 O9 47.567(8) 3_656 1_555
Eu2 O7 Eu4 92.044(12) 3_656 1_555
Eu2 O7 Al2 109.371(15) 3_656 1_555
Eu2 O7 O1 102.825(15) 3_656 4_554
Eu2 O7 O2 58.772(8) 3_656 3_656
Eu2 O7 F1 152.128(17) 3_656 1_555
Eu2 O7 O6 101.220(13) 3_656 1_554
Eu2 O7 O8 45.098(9) 3_656 1_655
Eu2 O7 O9 121.696(16) 3_656 1_555
Eu4 O7 Al2 73.347(15) 1_555 1_555
Eu4 O7 O2 97.389(14) 1_555 3_656
Eu4 O7 F1 83.995(13) 1_555 1_555
Eu4 O7 O6 104.963(19) 1_555 1_554
Eu4 O7 O8 47.236(9) 1_555 1_655
Eu4 O7 O9 47.929(9) 1_555 1_555
Al2 O7 O2 165.35(3) 1_555 3_656
Al2 O7 O8 96.073(15) 1_555 1_655
Al2 O7 O9 98.059(15) 1_555 1_555
O1 O7 O2 139.96(2) 4_554 3_656
O1 O7 F1 55.964(9) 4_554 1_555
O1 O7 O6 60.331(10) 4_554 1_554
O1 O7 O8 73.170(11) 4_554 1_655
O1 O7 O9 78.173(10) 4_554 1_555
O2 O7 F1 149.08(2) 3_656 1_555
O2 O7 O6 150.74(2) 3_656 1_554
O2 O7 O8 69.527(10) 3_656 1_655
O2 O7 O9 83.129(11) 3_656 1_555
F1 O7 O6 53.940(8) 1_555 1_554
F1 O7 O8 127.296(18) 1_555 1_655
F1 O7 O9 74.956(10) 1_555 1_555
O6 O7 O8 113.122(17) 1_554 1_655
O6 O7 O9 125.959(19) 1_554 1_555
O8 O7 O9 82.650(12) 1_655 1_555
Eu2 O8 Eu3 111.874(15) 3_556 1_555
Eu2 O8 Eu4 111.701(14) 3_556 1_455
Eu2 O8 Eu4 126.83(2) 3_556 3_656
Eu2 O8 O4 128.426(18) 3_556 4_554
Eu2 O8 O7 48.193(10) 3_556 1_455
Eu2 O8 F2 65.056(11) 3_556 1_545
Eu3 O8 Eu4 102.030(14) 1_555 1_455
Eu3 O8 Eu4 102.394(12) 1_555 3_656
Eu3 O8 O3 67.108(11) 1_555 1_555
Eu3 O8 O4 56.674(8) 1_555 4_554
Eu3 O8 O7 127.50(2) 1_555 1_455
Eu3 O8 F2 131.444(19) 1_555 1_545
Eu4 O8 Eu4 98.770(12) 1_455 3_656
Eu4 O8 O3 120.983(17) 1_455 1_555
Eu4 O8 O4 45.446(7) 1_455 4_554
Eu4 O8 O7 63.911(10) 1_455 1_455
Eu4 O8 F2 124.775(18) 1_455 1_545
Eu4 O8 O3 139.97(2) 3_656 1_555
Eu4 O8 O4 104.161(17) 3_656 4_554
Eu4 O8 O7 128.87(2) 3_656 1_455
Eu4 O8 F2 61.775(10) 3_656 1_545
O3 O8 O4 101.035(14) 1_555 4_554
O3 O8 O7 78.023(12) 1_555 1_455
O3 O8 F2 95.307(13) 1_555 1_545
O4 O8 O7 95.688(14) 4_554 1_455
O4 O8 F2 163.65(3) 4_554 1_545
O7 O8 F2 88.230(13) 1_455 1_545
Eu1 O9 Eu3 116.386(14) 3_656 1_555
Eu1 O9 Eu3 110.18(2) 3_656 3_656
Eu1 O9 Eu4 104.935(14) 3_656 1_555
Eu1 O9 O3 47.775(9) 3_656 1_555
Eu1 O9 O6 133.191(18) 3_656 4_554
Eu1 O9 O9 134.69(2) 3_656 3_656
Eu3 O9 Eu3 114.523(14) 1_555 3_656
Eu3 O9 Eu4 113.304(16) 1_555 1_555
Eu3 O9 O3 68.860(12) 1_555 1_555
Eu3 O9 O6 65.518(9) 1_555 4_554
Eu3 O9 O7 125.914(17) 1_555 1_555
Eu3 O9 O9 68.784(10) 1_555 3_656
Eu3 O9 Eu4 95.149(11) 3_656 1_555
Eu3 O9 O3 139.04(2) 3_656 1_555
Eu3 O9 O6 109.820(18) 3_656 4_554
Eu3 O9 O7 119.553(20) 3_656 1_555
Eu3 O9 O9 45.738(8) 3_656 3_656
Eu4 O9 O3 121.91(2) 1_555 1_555
Eu4 O9 O6 48.145(8) 1_555 4_554
Eu4 O9 O7 63.682(10) 1_555 1_555
Eu4 O9 O9 113.789(14) 1_555 3_656
O3 O9 O6 108.105(16) 1_555 4_554
O3 O9 O7 70.223(11) 1_555 1_555
O3 O9 O9 119.34(2) 1_555 3_656
O6 O9 O7 96.279(13) 4_554 1_555
O6 O9 O9 91.217(13) 4_554 3_656
O7 O9 O9 165.26(2) 1_555 3_656
Eu2 F2 Eu4 109.59(2) 3_566 3_666
Eu2 F2 Al1 106.981(13) 3_566 2_555
Eu2 F2 Al2 106.979(13) 3_566 2_655
Eu2 F2 O1 60.959(8) 3_566 3_666
Eu2 F2 O2 57.725(8) 3_566 3_566
Eu2 F2 O3 125.189(16) 3_566 2_555
Eu2 F2 O4 131.393(19) 3_566 2_556
Eu2 F2 O6 130.329(19) 3_566 2_656
Eu2 F2 O8 51.899(9) 3_566 1_565
Eu4 F2 Al1 95.259(13) 3_666 2_555
Eu4 F2 Al2 97.607(12) 3_666 2_655
Eu4 F2 O1 118.536(20) 3_666 3_666
Eu4 F2 O2 118.25(2) 3_666 3_566
Eu4 F2 O3 111.179(15) 3_666 2_555
Eu4 F2 O4 55.042(9) 3_666 2_556
Eu4 F2 O6 56.337(9) 3_666 2_656
Eu4 F2 O8 57.689(10) 3_666 1_565
Al1 F2 Al2 136.895(19) 2_555 2_655
Al1 F2 O1 146.080(18) 2_555 3_666
Al1 F2 O2 50.097(9) 2_555 3_566
Al1 F2 O6 120.817(20) 2_555 2_656
Al1 F2 O8 109.320(15) 2_555 1_565
Al2 F2 O1 46.614(7) 2_655 3_666
Al2 F2 O2 143.71(2) 2_655 3_566
Al2 F2 O3 102.254(13) 2_655 2_555
Al2 F2 O4 119.997(16) 2_655 2_556
Al2 F2 O8 112.340(16) 2_655 1_565
O1 F2 O2 105.724(16) 3_666 3_566
O1 F2 O3 122.758(14) 3_666 2_555
O1 F2 O4 166.29(2) 3_666 2_556
O1 F2 O6 83.697(15) 3_666 2_656
O1 F2 O8 88.291(12) 3_666 1_565
O2 F2 O3 71.237(11) 3_566 2_555
O2 F2 O4 87.602(15) 3_566 2_556
O2 F2 O6 170.47(3) 3_566 2_656
O2 F2 O8 84.829(12) 3_566 1_565
O3 F2 O4 57.946(8) 2_555 2_556
O3 F2 O6 102.676(14) 2_555 2_656
O3 F2 O8 144.49(2) 2_555 1_565
O4 F2 O6 82.913(12) 2_556 2_656
O4 F2 O8 96.270(13) 2_556 1_565
O6 F2 O8 97.071(14) 2_656 1_565

loop_
_geom_bond_atom_site_label_1
_geom_bond_atom_site_label_2
_geom_bond_distance
_geom_bond_site_symmetry_2
Eu1 O1 2.60934(18) 1_555
Eu1 O2 2.46818(19) 1_555
Eu1 O3 2.37547(19) 3_656
Eu1 F1 2.8914(2) 4_555
Eu1 O6 2.3941(2) 1_555
Eu1 O7 2.12133(15) 3_656
Eu1 O9 2.3405(2) 3_656
Eu2 O1 2.40773(18) 1_455
Eu2 O2 2.36909(16) 1_555
Eu2 O3 2.19382(15) 3_556
Eu2 O4 2.30856(19) 1_555
Eu2 O7 2.37034(19) 3_656
Eu2 O8 2.2524(2) 3_556
Eu2 F2 2.5953(2) 3_566
Eu3 Al1 3.1197(4) 1_555
Eu3 O2 2.33976(19) 4_554
Eu3 O3 3.0994(3) 1_555
Eu3 O4 2.74018(19) 4_554
Eu3 F1 2.5581(2) 4_555
Eu3 O6 2.9070(2) 4_554
Eu3 O8 2.38396(18) 1_555
Eu3 O9 1.99733(14) 1_555
Eu3 O9 2.5999(2) 3_656
Eu4 Al2 3.0761(4) 1_555
Eu4 O1 2.30920(20) 4_554
Eu4 O4 2.28900(17) 4_654
Eu4 O6 2.35279(16) 4_554
Eu4 O7 3.0572(3) 1_555
Eu4 O8 2.49909(17) 1_655
Eu4 O8 2.4766(2) 3_656
Eu4 O9 2.53185(20) 1_555
Eu4 F2 2.5819(3) 3_666
Al1 Eu3 3.1197(4) 1_555
Al1 O2 1.83265(17) 4_554
Al1 O3 1.8341(2) 1_555
Al1 O4 1.64385(20) 1_554
Al1 F1 1.77130(15) 1_555
Al1 F2 2.01171(16) 2_545
Al2 Eu4 3.0761(4) 1_555
Al2 O1 1.66384(15) 4_554
Al2 F1 2.07805(19) 1_555
Al2 O6 1.69817(20) 1_554
Al2 O7 1.81622(20) 1_555
Al2 F2 2.13664(17) 2_645
O1 Eu1 2.60934(18) 1_555
O1 Eu2 2.40773(18) 1_655
O1 Eu4 2.30920(20) 4_555
O1 Al2 1.66384(15) 4_555
O1 O3 3.0879(3) 3_656
O1 O4 2.6840(3) 1_655
O1 F1 2.8157(3) 4_555
O1 O6 2.8970(3) 1_555
O1 O6 2.9816(4) 4_554
O1 O7 3.0086(3) 4_555
O1 F2 2.06533(18) 3_666
O2 Eu1 2.46818(19) 1_555
O2 Eu2 2.36909(16) 1_555
O2 Eu3 2.33976(19) 4_555
O2 Al1 1.83265(17) 4_555
O2 O3 3.1763(3) 4_555
O2 O4 2.9619(3) 1_555
O2 F1 2.6760(2) 4_555
O2 O7 2.4554(2) 3_656
O2 F2 2.2789(2) 3_566
O3 Eu1 2.37547(19) 3_656
O3 Eu2 2.19382(15) 3_556
O3 Eu3 3.0994(3) 1_555
O3 Al1 1.8341(2) 1_555
O3 O1 3.0879(3) 3_656
O3 O2 3.1763(3) 4_554
O3 O4 2.6964(2) 1_554
O3 F1 2.73778(20) 1_555
O3 O8 3.1144(3) 1_555
O3 O9 3.1974(4) 1_555
O3 F2 3.0638(2) 2_545
O4 Eu2 2.30856(19) 1_555
O4 Eu3 2.74018(19) 4_555
O4 Eu4 2.28900(17) 4_455
O4 Al1 1.64385(20) 1_556
O4 O1 2.6840(3) 1_455
O4 O2 2.9619(3) 1_555
O4 O3 2.6964(2) 1_556
O4 F1 2.5261(3) 1_556
O4 O6 3.1391(3) 1_455
O4 O8 3.1915(3) 4_555
O4 F2 2.3522(2) 2_546
F1 Eu1 2.8914(2) 4_554
F1 Eu3 2.5581(2) 4_554
F1 Al1 1.77130(15) 1_555
F1 Al2 2.07805(19) 1_555
F1 O1 2.8157(3) 4_554
F1 O2 2.6760(2) 4_554
F1 O3 2.73778(20) 1_555
F1 O4 2.5261(3) 1_554
F1 O6 2.6835(2) 1_554
F1 O7 2.9924(2) 1_555
O6 Eu1 2.3941(2) 1_555
O6 Eu3 2.9070(2) 4_555
O6 Eu4 2.35279(16) 4_555
O6 Al2 1.69817(20) 1_556
O6 O1 2.8970(3) 1_555
O6 O1 2.9816(4) 4_555
O6 O4 3.1391(3) 1_655
O6 F1 2.6835(2) 1_556
O6 O7 2.9231(2) 1_556
O6 O9 3.0963(3) 4_555
O6 F2 2.3891(3) 2_646
O7 Eu1 2.12133(15) 3_656
O7 Eu2 2.37034(19) 3_656
O7 Eu4 3.0572(3) 1_555
O7 Al2 1.81622(20) 1_555
O7 O1 3.0086(3) 4_554
O7 O2 2.4554(2) 3_656
O7 F1 2.9924(2) 1_555
O7 O6 2.9231(2) 1_554
O7 O8 3.1748(3) 1_655
O7 O9 3.1710(3) 1_555
O8 Eu2 2.2524(2) 3_556
O8 Eu3 2.38396(18) 1_555
O8 Eu4 2.49909(17) 1_455
O8 Eu4 2.4766(2) 3_656
O8 O3 3.1144(3) 1_555
O8 O4 3.1915(3) 4_554
O8 O7 3.1748(3) 1_455
O8 F2 2.5514(3) 1_545
O9 Eu1 2.3405(2) 3_656
O9 Eu3 1.99733(14) 1_555
O9 Eu3 2.5999(2) 3_656
O9 Eu4 2.53185(20) 1_555
O9 O3 3.1974(4) 1_555
O9 O6 3.0963(3) 4_554
O9 O7 3.1710(3) 1_555
O9 O9 2.5374(3) 3_656
F2 Eu2 2.5953(2) 3_566
F2 Eu4 2.5819(3) 3_666
F2 Al1 2.01171(16) 2_555
F2 Al2 2.13664(17) 2_655
F2 O1 2.06533(18) 3_666
F2 O2 2.2789(2) 3_566
F2 O3 3.0638(2) 2_555
F2 O4 2.3522(2) 2_556
F2 O6 2.3891(3) 2_656
F2 O8 2.5514(3) 1_565
